data_4504813
loop_
_publ_author_name
'Aaker\"oy, Christer B.'
'Salmon, Debra J.'
'Smith, Michelle M.'
'Desper, John'

_publ_section_title
;
 Cyanophenyloximes:&#x2009; Reliable and Versatile Tools for Hydrogen-Bond
 Directed Supramolecular Synthesis of Cocrystals
;
_journal_issue 4
_journal_name_full 'Crystal Growth &amp; Design'
_journal_page_first 1033
_journal_paper_doi 10.1021/cg0600492
_journal_volume 6
_journal_year 2006
_chemical_formula_moiety
;
(C8 H5 Br N2 O)2 (C22 H18 N4)
;
_chemical_formula_sum 'C38 H28 Br2 N8 O2'
_chemical_formula_weight 788.50
_chemical_name_systematic
;
(4-bromo-phenylacetonitrile oxime)2, 1,4-di[(1-benzimidazolyl)methyl]benzene
;
_space_group_IT_number 14
_symmetry_cell_setting monoclinic
_symmetry_space_group_name_Hall '-P 2yn'
_symmetry_space_group_name_H-M 'P 1 21/n 1'
_atom_sites_solution_hydrogens geom
_atom_sites_solution_primary direct
_atom_sites_solution_secondary difmap
_audit_creation_method SHELXL-97
_cell_angle_alpha 90.00
_cell_angle_beta 99.252(5)
_cell_angle_gamma 90.00
_cell_formula_units_Z 2
_cell_length_a 11.436(4)
_cell_length_b 5.640(2)
_cell_length_c 26.449(9)
_cell_measurement_reflns_used 3127
_cell_measurement_temperature 100(2)
_cell_measurement_theta_max 25.5
_cell_measurement_theta_min 2.70
_cell_volume 1683.7(10)
_computing_cell_refinement 'Bruker XSCANS'
_computing_data_collection 'Bruker XSCANS'
_computing_data_reduction 'Bruker SHELXTL'
_computing_molecular_graphics 'Bruker SHELXTL'
_computing_publication_material 'Bruker SHELXTL'
_computing_structure_refinement 'SHELXL-97 (Sheldrick, 1997)'
_computing_structure_solution 'SHELXS-97 (Sheldrick, 1990)'
_diffrn_ambient_temperature 100(2)
_diffrn_measured_fraction_theta_full 0.935
_diffrn_measured_fraction_theta_max 0.935
_diffrn_measurement_device_type 'Bruker P4'
_diffrn_measurement_method '\w scans'
_diffrn_radiation_monochromator graphite
_diffrn_radiation_source 'fine-focus sealed tube'
_diffrn_radiation_type MoK\a
_diffrn_radiation_wavelength 0.71073
_diffrn_reflns_av_R_equivalents 0.1736
_diffrn_reflns_av_sigmaI/netI 0.1241
_diffrn_reflns_limit_h_max 13
_diffrn_reflns_limit_h_min -13
_diffrn_reflns_limit_k_max 6
_diffrn_reflns_limit_k_min -6
_diffrn_reflns_limit_l_max 32
_diffrn_reflns_limit_l_min -30
_diffrn_reflns_number 10160
_diffrn_reflns_theta_full 25.94
_diffrn_reflns_theta_max 25.94
_diffrn_reflns_theta_min 2.72
_exptl_absorpt_coefficient_mu 2.456
_exptl_absorpt_correction_type none
_exptl_crystal_colour colorless
_exptl_crystal_density_diffrn 1.555
_exptl_crystal_density_method 'not measured'
_exptl_crystal_description plate
_exptl_crystal_F_000 796
_exptl_crystal_size_max 0.32
_exptl_crystal_size_mid 0.12
_exptl_crystal_size_min 0.04
_refine_diff_density_max 1.629
_refine_diff_density_min -0.712
_refine_diff_density_rms 0.161
_refine_ls_extinction_method none
_refine_ls_goodness_of_fit_ref 0.953
_refine_ls_hydrogen_treatment mixed
_refine_ls_matrix_type full
_refine_ls_number_parameters 229
_refine_ls_number_reflns 3059
_refine_ls_number_restraints 0
_refine_ls_restrained_S_all 0.953
_refine_ls_R_factor_all 0.0769
_refine_ls_R_factor_gt 0.0583
_refine_ls_shift/su_max 0.000
_refine_ls_shift/su_mean 0.000
_refine_ls_structure_factor_coef Fsqd
_refine_ls_weighting_details 'calc w=1/[\s^2^(Fo^2^)+(0.0750P)^2^+0.0000P] where P=(Fo^2^+2Fc^2^)/3'
_refine_ls_weighting_scheme calc
_refine_ls_wR_factor_gt 0.1382
_refine_ls_wR_factor_ref 0.1462
_reflns_number_gt 2216
_reflns_number_total 3059
_reflns_threshold_expression >2sigma(I)
_cod_data_source_file cg0600492si20060201_122733.cif
_cod_data_source_block 1a
_cod_depositor_comments
;
The following automatic conversions were performed:

'_symmetry_cell_setting' value 'Monoclinic' changed to 'monoclinic'
according to /home/saulius/struct/CIF-dictionaries/cif_core.dic
dictionary named 'cif_core.dic' version 2.4.1 from 2010-06-29.

Automatic conversion script
Id: cif_fix_values 1715 2011-07-08 13:25:40Z adriana 
;
_cod_original_sg_symbol_H-M P2(1)/n
_cod_database_code 4504813

loop_
_symmetry_equiv_pos_as_xyz
'x, y, z'
'-x+1/2, y+1/2, -z+1/2'
'-x, -y, -z'
'x-1/2, -y-1/2, z-1/2'

loop_
_atom_site_label
_atom_site_type_symbol
_atom_site_fract_x
_atom_site_fract_y
_atom_site_fract_z
_atom_site_U_iso_or_equiv
_atom_site_adp_type
_atom_site_occupancy
_atom_site_symmetry_multiplicity
_atom_site_calc_flag
_atom_site_refinement_flags
Br1 Br 0.61969(4) -0.27362(8) 0.124073(15) 0.0356(2) Uani 1 1 d .
N11 N 0.2844(3) 0.8027(6) 0.45672(12) 0.0238(8) Uani 1 1 d .
C12 C 0.3512(4) 0.6051(7) 0.46647(15) 0.0261(9) Uani 1 1 d .
H12 H 0.3818 0.5528 0.5001 0.031 Uiso 1 1 calc R
N13 N 0.3700(3) 0.4909(6) 0.42459(12) 0.0250(8) Uani 1 1 d .
C14 C 0.3119(4) 0.6258(7) 0.38389(15) 0.0250(9) Uani 1 1 d .
C15 C 0.3048(4) 0.5955(7) 0.33105(14) 0.0265(10) Uani 1 1 d .
H15 H 0.3413 0.4645 0.3172 0.032 Uiso 1 1 calc R
C16 C 0.2424(4) 0.7642(7) 0.29982(16) 0.0286(10) Uani 1 1 d .
H16 H 0.2366 0.7478 0.2638 0.034 Uiso 1 1 calc R
C17 C 0.1874(4) 0.9585(7) 0.31906(15) 0.0295(10) Uani 1 1 d .
H17 H 0.1454 1.0693 0.2959 0.035 Uiso 1 1 calc R
C18 C 0.1930(4) 0.9928(7) 0.37184(14) 0.0255(10) Uani 1 1 d .
H18 H 0.1559 1.1235 0.3854 0.031 Uiso 1 1 calc R
C19 C 0.2570(4) 0.8215(7) 0.40326(15) 0.0254(9) Uani 1 1 d .
C21 C 0.1219(4) 0.9823(7) 0.49614(14) 0.0239(9) Uani 1 1 d .
C22 C 0.0758(4) 1.1826(7) 0.51798(15) 0.0273(10) Uani 1 1 d .
H22 H 0.1275 1.3088 0.5305 0.033 Uiso 1 1 calc R
C26 C 0.0423(4) 0.8010(7) 0.47842(15) 0.0248(10) Uani 1 1 d .
H26 H 0.0707 0.6634 0.4636 0.030 Uiso 1 1 calc R
C27 C 0.2525(4) 0.9674(7) 0.49448(14) 0.0269(10) Uani 1 1 d .
H27A H 0.2814 1.1272 0.4872 0.032 Uiso 1 1 calc R
H27B H 0.2939 0.9195 0.5287 0.032 Uiso 1 1 calc R
C31 C 0.5720(4) -0.1325(7) 0.29415(15) 0.0246(9) Uani 1 1 d .
C32 C 0.5304(4) 0.0320(7) 0.25604(15) 0.0271(10) Uani 1 1 d .
H32 H 0.4928 0.1730 0.2648 0.032 Uiso 1 1 calc R
C33 C 0.5434(4) -0.0089(7) 0.20500(15) 0.0285(10) Uani 1 1 d .
H33 H 0.5144 0.1021 0.1790 0.034 Uiso 1 1 calc R
C34 C 0.5999(4) -0.2164(7) 0.19325(16) 0.0262(10) Uani 1 1 d .
C35 C 0.6412(4) -0.3821(7) 0.23031(15) 0.0277(10) Uani 1 1 d .
H35 H 0.6787 -0.5229 0.2215 0.033 Uiso 1 1 calc R
C36 C 0.6267(4) -0.3391(7) 0.28124(15) 0.0266(10) Uani 1 1 d .
H36 H 0.6545 -0.4519 0.3071 0.032 Uiso 1 1 calc R
C37 C 0.5598(4) -0.0849(6) 0.34850(15) 0.0227(9) Uani 1 1 d .
N37 N 0.5038(3) 0.0992(6) 0.36072(12) 0.0257(8) Uani 1 1 d .
O37 O 0.5017(3) 0.1097(5) 0.41286(10) 0.0279(7) Uani 1 1 d .
H37 H 0.457(5) 0.248(7) 0.4123(19) 0.033 Uiso 1 1 d .
C38 C 0.6113(4) -0.2558(7) 0.38678(16) 0.0269(10) Uani 1 1 d .
N38 N 0.6549(4) -0.3914(6) 0.41678(13) 0.0326(9) Uani 1 1 d .

loop_
_atom_site_aniso_label
_atom_site_aniso_U_11
_atom_site_aniso_U_22
_atom_site_aniso_U_33
_atom_site_aniso_U_23
_atom_site_aniso_U_13
_atom_site_aniso_U_12
Br1 0.0405(4) 0.0503(3) 0.0163(3) -0.00664(18) 0.0051(2) -0.0043(2)
N11 0.027(2) 0.0323(17) 0.0111(17) -0.0035(14) 0.0005(15) 0.0013(15)
C12 0.030(3) 0.033(2) 0.014(2) 0.0021(17) 0.0004(17) 0.0010(19)
N13 0.028(2) 0.0316(18) 0.0138(17) 0.0001(14) -0.0005(15) -0.0002(15)
C14 0.028(3) 0.028(2) 0.018(2) 0.0013(17) 0.0028(18) -0.0026(18)
C15 0.029(3) 0.033(2) 0.017(2) -0.0050(17) 0.0013(18) -0.0019(19)
C16 0.032(3) 0.041(3) 0.012(2) -0.0009(17) 0.0014(19) -0.0023(19)
C17 0.029(3) 0.037(2) 0.020(2) 0.0057(18) -0.0020(19) -0.0009(19)
C18 0.025(3) 0.035(2) 0.016(2) 0.0000(17) 0.0001(18) 0.0011(18)
C19 0.026(3) 0.031(2) 0.019(2) -0.0031(18) 0.0032(18) -0.0054(18)
C21 0.032(3) 0.031(2) 0.0083(18) 0.0038(16) 0.0013(17) 0.0042(18)
C22 0.037(3) 0.030(2) 0.013(2) -0.0017(17) -0.0002(19) -0.0017(19)
C26 0.033(3) 0.027(2) 0.014(2) -0.0010(16) 0.0024(18) 0.0054(18)
C27 0.038(3) 0.034(2) 0.0083(19) -0.0043(16) 0.0023(18) 0.0001(19)
C31 0.024(2) 0.029(2) 0.019(2) -0.0007(17) 0.0007(18) -0.0029(18)
C32 0.032(3) 0.029(2) 0.019(2) -0.0021(17) -0.0014(19) 0.0028(18)
C33 0.033(3) 0.034(2) 0.018(2) 0.0028(17) 0.0004(19) -0.0017(19)
C34 0.023(2) 0.037(2) 0.018(2) -0.0043(17) 0.0005(18) -0.0065(18)
C35 0.029(3) 0.032(2) 0.022(2) -0.0059(18) 0.0023(19) -0.0017(19)
C36 0.031(3) 0.029(2) 0.018(2) 0.0022(17) -0.0008(19) -0.0004(19)
C37 0.022(2) 0.026(2) 0.019(2) 0.0001(16) -0.0003(17) -0.0022(17)
N37 0.030(2) 0.0358(19) 0.0103(16) -0.0033(14) -0.0010(15) -0.0018(16)
O37 0.0355(19) 0.0340(16) 0.0131(14) -0.0037(12) 0.0008(13) 0.0043(14)
C38 0.030(3) 0.030(2) 0.019(2) -0.0077(18) -0.001(2) -0.0042(18)
N38 0.042(3) 0.037(2) 0.0178(18) 0.0002(16) 0.0003(17) 0.0000(18)

loop_
_atom_type_symbol
_atom_type_description
_atom_type_scat_dispersion_real
_atom_type_scat_dispersion_imag
_atom_type_scat_source
C C 0.0033 0.0016 'International Tables Vol C Tables 4.2.6.8 and 6.1.1.4'
H H 0.0000 0.0000 'International Tables Vol C Tables 4.2.6.8 and 6.1.1.4'
N N 0.0061 0.0033 'International Tables Vol C Tables 4.2.6.8 and 6.1.1.4'
O O 0.0106 0.0060 'International Tables Vol C Tables 4.2.6.8 and 6.1.1.4'
Br Br -0.2901 2.4595 'International Tables Vol C Tables 4.2.6.8 and 6.1.1.4'

loop_
_geom_angle_atom_site_label_1
_geom_angle_atom_site_label_2
_geom_angle_atom_site_label_3
_geom_angle
_geom_angle_site_symmetry_1
C12 N11 C19 106.4(3) .
C12 N11 C27 126.3(3) .
C19 N11 C27 127.2(3) .
N13 C12 N11 113.8(3) .
N13 C12 H12 123.1 .
N11 C12 H12 123.1 .
C12 N13 C14 104.9(3) .
N13 C14 C15 130.4(4) .
N13 C14 C19 109.4(3) .
C15 C14 C19 120.2(4) .
C16 C15 C14 117.1(4) .
C16 C15 H15 121.5 .
C14 C15 H15 121.5 .
C15 C16 C17 122.8(4) .
C15 C16 H16 118.6 .
C17 C16 H16 118.6 .
C16 C17 C18 121.3(4) .
C16 C17 H17 119.4 .
C18 C17 H17 119.4 .
C17 C18 C19 115.6(4) .
C17 C18 H18 122.2 .
C19 C18 H18 122.2 .
C18 C19 N11 131.4(4) .
C18 C19 C14 123.1(4) .
N11 C19 C14 105.5(4) .
C26 C21 C22 117.2(4) .
C26 C21 C27 123.0(4) .
C22 C21 C27 119.7(4) .
C26 C22 C21 121.3(4) 3_576
C26 C22 H22 119.3 3_576
C21 C22 H22 119.3 .
C22 C26 C21 121.5(4) 3_576
C22 C26 H26 119.3 3_576
C21 C26 H26 119.3 .
N11 C27 C21 114.6(3) .
N11 C27 H27A 108.6 .
C21 C27 H27A 108.6 .
N11 C27 H27B 108.6 .
C21 C27 H27B 108.6 .
H27A C27 H27B 107.6 .
C36 C31 C32 119.6(4) .
C36 C31 C37 120.2(3) .
C32 C31 C37 120.2(4) .
C31 C32 C33 120.6(4) .
C31 C32 H32 119.7 .
C33 C32 H32 119.7 .
C34 C33 C32 118.5(4) .
C34 C33 H33 120.7 .
C32 C33 H33 120.7 .
C35 C34 C33 121.8(4) .
C35 C34 Br1 119.1(3) .
C33 C34 Br1 119.1(3) .
C34 C35 C36 119.0(4) .
C34 C35 H35 120.5 .
C36 C35 H35 120.5 .
C31 C36 C35 120.5(4) .
C31 C36 H36 119.8 .
C35 C36 H36 119.8 .
N37 C37 C38 121.5(4) .
N37 C37 C31 121.0(4) .
C38 C37 C31 117.5(3) .
C37 N37 O37 111.9(3) .
N37 O37 H37 97(3) .
N38 C38 C37 178.3(5) .

loop_
_geom_bond_atom_site_label_1
_geom_bond_atom_site_label_2
_geom_bond_distance
_geom_bond_site_symmetry_2
Br1 C34 1.907(4) .
N11 C12 1.353(5) .
N11 C19 1.402(5) .
N11 C27 1.452(5) .
C12 N13 1.328(5) .
C12 H12 0.9500 .
N13 C14 1.396(5) .
C14 C15 1.397(5) .
C14 C19 1.407(6) .
C15 C16 1.381(6) .
C15 H15 0.9500 .
C16 C17 1.399(6) .
C16 H16 0.9500 .
C17 C18 1.400(5) .
C17 H17 0.9500 .
C18 C19 1.401(6) .
C18 H18 0.9500 .
C21 C26 1.399(6) .
C21 C22 1.409(5) .
C21 C27 1.504(6) .
C22 C26 1.372(6) 3_576
C22 H22 0.9500 .
C26 C22 1.372(6) 3_576
C26 H26 0.9500 .
C27 H27A 0.9900 .
C27 H27B 0.9900 .
C31 C36 1.391(6) .
C31 C32 1.396(6) .
C31 C37 1.491(5) .
C32 C33 1.401(5) .
C32 H32 0.9500 .
C33 C34 1.396(6) .
C33 H33 0.9500 .
C34 C35 1.381(6) .
C35 C36 1.404(5) .
C35 H35 0.9500 .
C36 H36 0.9500 .
C37 N37 1.288(5) .
C37 C38 1.453(6) .
N37 O37 1.384(4) .
O37 H37 0.93(5) .
C38 N38 1.155(5) .

loop_
_geom_hbond_atom_site_label_D
_geom_hbond_atom_site_label_H
_geom_hbond_atom_site_label_A
_geom_hbond_distance_DH
_geom_hbond_distance_HA
_geom_hbond_distance_DA
_geom_hbond_angle_DHA
O37 H37 N13 0.93(5) 1.76(5) 2.672(4) 168(4)

loop_
_geom_torsion_atom_site_label_1
_geom_torsion_atom_site_label_2
_geom_torsion_atom_site_label_3
_geom_torsion_atom_site_label_4
_geom_torsion
_geom_torsion_site_symmetry_4
C19 N11 C12 N13 -0.4(5) .
C27 N11 C12 N13 -177.8(4) .
N11 C12 N13 C14 0.7(5) .
C12 N13 C14 C15 177.6(4) .
C12 N13 C14 C19 -0.7(5) .
N13 C14 C15 C16 -178.3(4) .
C19 C14 C15 C16 0.0(6) .
C14 C15 C16 C17 -0.2(7) .
C15 C16 C17 C18 0.1(7) .
C16 C17 C18 C19 0.2(6) .
C17 C18 C19 N11 177.5(4) .
C17 C18 C19 C14 -0.5(6) .
C12 N11 C19 C18 -178.4(5) .
C27 N11 C19 C18 -1.0(8) .
C12 N11 C19 C14 -0.1(5) .
C27 N11 C19 C14 177.3(4) .
N13 C14 C19 C18 179.0(4) .
C15 C14 C19 C18 0.4(7) .
N13 C14 C19 N11 0.5(5) .
C15 C14 C19 N11 -178.0(4) .
C26 C21 C22 C26 -0.1(6) 3_576
C27 C21 C22 C26 -178.0(4) 3_576
C22 C21 C26 C22 0.1(6) 3_576
C27 C21 C26 C22 177.9(4) 3_576
C12 N11 C27 C21 -116.6(4) .
C19 N11 C27 C21 66.5(5) .
C26 C21 C27 N11 22.7(5) .
C22 C21 C27 N11 -159.6(3) .
C36 C31 C32 C33 -0.2(7) .
C37 C31 C32 C33 178.8(4) .
C31 C32 C33 C34 -0.6(6) .
C32 C33 C34 C35 1.0(7) .
C32 C33 C34 Br1 -179.4(3) .
C33 C34 C35 C36 -0.6(7) .
Br1 C34 C35 C36 179.8(3) .
C32 C31 C36 C35 0.6(7) .
C37 C31 C36 C35 -178.4(4) .
C34 C35 C36 C31 -0.2(6) .
C36 C31 C37 N37 -176.2(4) .
C32 C31 C37 N37 4.8(6) .
C36 C31 C37 C38 2.6(6) .
C32 C31 C37 C38 -176.3(4) .
C38 C37 N37 O37 0.7(6) .
C31 C37 N37 O37 179.5(3) .
N37 C37 C38 N38 -129(15) .
C31 C37 C38 N38 52(15) .
